data_7060306
loop_
_publ_author_name
'Siegel, David J.'
'Anderson, Grace I.'
'Cyr, Noah'
'Lambrecht, Daniel S.'
'Zeller, Matthias'
'Hillesheim, Patrick C.'
'Mirjafari, Arsalan'

_publ_section_title
;
 Molecular design principles of ionic liquids with a sulfonyl fluoride
 moiety
;
_journal_issue 5
_journal_name_full 'New Journal of Chemistry'
_journal_page_first 2443
_journal_page_last 2452
_journal_paper_doi 10.1039/D0NJ05603K
_journal_volume 45
_journal_year 2021
_chemical_formula_moiety 'C6 H9 F N3 O4 S, C2 F6 N O4 S2'
_chemical_formula_sum 'C8 H9 F7 N4 O8 S3'
_chemical_formula_weight 518.37
_space_group_crystal_system monoclinic
_space_group_IT_number 14
_space_group_name_Hall '-P 2ybc'
_space_group_name_H-M_alt 'P 1 21/c 1'
_atom_sites_solution_hydrogens geom
_atom_sites_solution_primary direct
_atom_sites_solution_secondary difmap
_audit_creation_method SHELXL-2018/3
_audit_update_record
;
2020-09-18 deposited with the CCDC.	2021-01-15 downloaded from the CCDC.
;
_cell_angle_alpha 90
_cell_angle_beta 91.373(4)
_cell_angle_gamma 90
_cell_formula_units_Z 4
_cell_length_a 7.9991(7)
_cell_length_b 14.4267(15)
_cell_length_c 15.7810(16)
_cell_measurement_reflns_used 6226
_cell_measurement_temperature 150(2)
_cell_measurement_theta_max 33.1115
_cell_measurement_theta_min 2.5844
_cell_volume 1820.6(3)
_computing_cell_refinement 'SAINT V8.40A (Bruker, 2019)'
_computing_data_collection 'Apex3 v2019.1-0 (Bruker, 2019)'
_computing_data_reduction 'SAINT V8.40A (Bruker, 2019)'
_computing_structure_refinement
;  
SHELXL-2018/3 (Sheldrick, 2015, 2018), 
SHELXLE Rev1117 (H\"ubschle et al., 2011)
;
_computing_structure_solution 'SHELXS-97 (Sheldrick, 2008)'
_diffrn_ambient_temperature 150(2)
_diffrn_detector_area_resol_mean 7.4074
_diffrn_measured_fraction_theta_full 0.986
_diffrn_measured_fraction_theta_max 0.857
_diffrn_measurement_device_type
;
Bruker AXS D8 Quest diffractometer with PhotonII charge-integrating pixel 
array detector (CPAD)
;
_diffrn_measurement_method 'omega and phi scans'
_diffrn_radiation_monochromator 'Triumph curved graphite crystal'
_diffrn_radiation_type MoK\a
_diffrn_radiation_wavelength 0.71073
_diffrn_reflns_av_R_equivalents 0.0600
_diffrn_reflns_av_unetI/netI 0.0628
_diffrn_reflns_Laue_measured_fraction_full 0.986
_diffrn_reflns_Laue_measured_fraction_max 0.857
_diffrn_reflns_limit_h_max 12
_diffrn_reflns_limit_h_min -12
_diffrn_reflns_limit_k_max 22
_diffrn_reflns_limit_k_min 0
_diffrn_reflns_limit_l_max 24
_diffrn_reflns_limit_l_min 0
_diffrn_reflns_number 23921
_diffrn_reflns_point_group_measured_fraction_full 0.986
_diffrn_reflns_point_group_measured_fraction_max 0.857
_diffrn_reflns_theta_full 25.242
_diffrn_reflns_theta_max 33.149
_diffrn_reflns_theta_min 2.547
_diffrn_source 'fine focus sealed tube X-ray source'
_diffrn_source_current '30 mA'
_diffrn_source_voltage '50 kV'
_exptl_absorpt_coefficient_mu 0.526
_exptl_absorpt_correction_T_max 0.746545
_exptl_absorpt_correction_T_min 0.597826
_exptl_absorpt_correction_type multi-scan
_exptl_absorpt_process_details
;
TWINABS 2012/1: Krause, L., Herbst-Irmer, R., Sheldrick G.M. & Stalke D.
(2015). J. Appl. Cryst. 48 3-10.
;
_exptl_crystal_colour colourless
_exptl_crystal_density_diffrn 1.891
_exptl_crystal_description plate
_exptl_crystal_F_000 1040
_exptl_crystal_size_max 0.410
_exptl_crystal_size_mid 0.160
_exptl_crystal_size_min 0.040
_refine_diff_density_max 0.480
_refine_diff_density_min -0.448
_refine_diff_density_rms 0.092
_refine_ls_extinction_method none
_refine_ls_goodness_of_fit_ref 1.040
_refine_ls_hydrogen_treatment constr
_refine_ls_matrix_type full
_refine_ls_number_parameters 273
_refine_ls_number_reflns 6289
_refine_ls_number_restraints 0
_refine_ls_restrained_S_all 1.040
_refine_ls_R_factor_all 0.0790
_refine_ls_R_factor_gt 0.0544
_refine_ls_shift/su_max 0.000
_refine_ls_shift/su_mean 0.000
_refine_ls_structure_factor_coef Fsqd
_refine_ls_weighting_details 'w=1/[\s^2^(Fo^2^)+(0.0557P)^2^+2.7367P] where P=(Fo^2^+2Fc^2^)/3'
_refine_ls_weighting_scheme calc
_refine_ls_wR_factor_gt 0.1305
_refine_ls_wR_factor_ref 0.1405
_reflns_Friedel_coverage 0.000
_reflns_number_gt 4834
_reflns_number_total 6289
_reflns_threshold_expression 'I > 2\s(I)'
_cod_data_source_file d0nj05603k2.cif
_cod_data_source_block SiegelD_mim5nitroSOF2_NTF2_01132020_0m_5
_cod_depositor_comments 'Adding full bibliography for 7060306--7060309.cif.'
_cod_original_sg_symbol_H-M 'P 21/c'
_cod_database_code 7060306
_shelx_shelxl_version_number 2018/3
_shelx_space_group_comment
;
The symmetry employed for this shelxl refinement is uniquely defined
by the following loop, which should always be used as a source of
symmetry information in preference to the above space-group names.
They are only intended as comments.
;
_shelx_estimated_absorpt_t_min 0.813
_shelx_estimated_absorpt_t_max 0.979

loop_
_space_group_symop_operation_xyz
'x, y, z'
'-x, y+1/2, -z+1/2'
'-x, -y, -z'
'x, -y-1/2, z-1/2'

loop_
_atom_site_label
_atom_site_type_symbol
_atom_site_fract_x
_atom_site_fract_y
_atom_site_fract_z
_atom_site_U_iso_or_equiv
_atom_site_adp_type
_atom_site_occupancy
_atom_site_site_symmetry_order
_atom_site_calc_flag
_atom_site_refinement_flags_posn
_atom_site_refinement_flags_adp
_atom_site_refinement_flags_occupancy
_atom_site_disorder_assembly
_atom_site_disorder_group
C1 C 0.3010(3) 1.02597(19) 0.11954(17) 0.0166(5) Uani 1 1 d . . . . .
H1A H 0.345874 0.992563 0.169944 0.020 Uiso 1 1 calc R U . . .
H1AB H 0.384400 1.073136 0.103500 0.020 Uiso 1 1 calc R U . . .
C2 C 0.1387(4) 1.0745(2) 0.1424(2) 0.0208(6) Uani 1 1 d . . . . .
H2A H 0.101498 1.115423 0.095251 0.025 Uiso 1 1 calc R U . . .
H2AB H 0.050201 1.027827 0.151575 0.025 Uiso 1 1 calc R U . . .
C3 C 0.1642(4) 1.0956(2) 0.30115(19) 0.0199(5) Uani 1 1 d . . . . .
H3 H 0.147011 1.033112 0.317791 0.024 Uiso 1 1 calc R U . . .
C4 C 0.1925(4) 1.1698(2) 0.35266(19) 0.0212(6) Uani 1 1 d . . . . .
C5 C 0.1955(4) 1.22123(19) 0.2237(2) 0.0198(5) Uani 1 1 d . . . . .
H5 H 0.203904 1.260980 0.176024 0.024 Uiso 1 1 calc R U . . .
C6 C 0.2388(4) 1.3449(2) 0.3303(3) 0.0310(7) Uani 1 1 d . . . . .
H6A H 0.250769 1.383906 0.280023 0.046 Uiso 1 1 calc R U . . .
H6B H 0.340774 1.348937 0.365860 0.046 Uiso 1 1 calc R U . . .
H6C H 0.143115 1.366262 0.362665 0.046 Uiso 1 1 calc R U . . .
C7 C 0.2948(6) 0.8108(2) 0.3853(2) 0.0351(8) Uani 1 1 d . . . . .
C8 C 0.3210(4) 0.6199(2) 0.1191(2) 0.0270(6) Uani 1 1 d . . . . .
N1 N 0.1658(3) 1.12990(16) 0.22022(15) 0.0172(4) Uani 1 1 d . . . . .
N2 N 0.2115(3) 1.24758(16) 0.30392(17) 0.0200(5) Uani 1 1 d . . . . .
N3 N 0.1979(4) 1.1689(2) 0.44388(18) 0.0297(6) Uani 1 1 d . . . . .
N4 N 0.1845(3) 0.71292(17) 0.24855(16) 0.0188(5) Uani 1 1 d . . . . .
O1 O 0.4253(3) 0.90139(16) 0.01976(15) 0.0253(5) Uani 1 1 d . . . . .
O2 O 0.2006(3) 0.99860(17) -0.03599(13) 0.0304(5) Uani 1 1 d . . . . .
O3 O 0.2056(4) 1.2431(2) 0.48157(18) 0.0459(7) Uani 1 1 d . . . . .
O4 O 0.1909(5) 1.0931(2) 0.47755(18) 0.0476(8) Uani 1 1 d . . . . .
O5 O 0.1136(3) 0.87633(16) 0.26177(17) 0.0295(5) Uani 1 1 d . . . . .
O6 O 0.4075(3) 0.83893(17) 0.23490(16) 0.0285(5) Uani 1 1 d . . . . .
O7 O 0.4689(3) 0.63407(17) 0.26634(15) 0.0272(5) Uani 1 1 d . . . . .
O8 O 0.2068(3) 0.54455(15) 0.25434(17) 0.0313(5) Uani 1 1 d . . . . .
F1 F 0.1424(3) 0.88085(15) 0.06463(15) 0.0393(5) Uani 1 1 d . . . . .
F2 F 0.3162(4) 0.89742(15) 0.41246(14) 0.0435(6) Uani 1 1 d . . . . .
F3 F 0.1690(4) 0.7741(2) 0.42541(15) 0.0643(9) Uani 1 1 d . . . . .
F4 F 0.4325(4) 0.7631(2) 0.40464(16) 0.0607(9) Uani 1 1 d . . . . .
F5 F 0.3982(3) 0.69434(16) 0.09059(13) 0.0379(5) Uani 1 1 d . . . . .
F6 F 0.1720(3) 0.61315(19) 0.08078(14) 0.0431(6) Uani 1 1 d . . . . .
F7 F 0.4103(3) 0.54649(17) 0.09995(17) 0.0467(6) Uani 1 1 d . . . . .
S1 S 0.27286(10) 0.94694(5) 0.03550(5) 0.02108(15) Uani 1 1 d . . . . .
S2 S 0.25169(9) 0.81312(5) 0.27044(4) 0.01851(14) Uani 1 1 d . . . . .
S3 S 0.30050(9) 0.62575(5) 0.23468(5) 0.01878(14) Uani 1 1 d . . . . .

loop_
_atom_site_aniso_label
_atom_site_aniso_U_11
_atom_site_aniso_U_22
_atom_site_aniso_U_33
_atom_site_aniso_U_23
_atom_site_aniso_U_13
_atom_site_aniso_U_12
C1 0.0145(11) 0.0187(12) 0.0166(11) -0.0034(9) -0.0002(10) -0.0013(10)
C2 0.0167(12) 0.0215(13) 0.0239(13) -0.0088(11) -0.0035(11) 0.0024(11)
C3 0.0187(12) 0.0171(12) 0.0240(13) -0.0037(10) 0.0000(11) 0.0027(11)
C4 0.0174(12) 0.0206(13) 0.0254(14) -0.0058(11) -0.0001(11) 0.0020(11)
C5 0.0148(12) 0.0153(11) 0.0295(14) -0.0018(10) 0.0034(11) 0.0004(10)
C6 0.0217(14) 0.0182(13) 0.053(2) -0.0156(13) -0.0005(15) -0.0009(12)
C7 0.053(2) 0.0280(16) 0.0241(14) 0.0020(13) -0.0050(16) -0.0088(17)
C8 0.0220(14) 0.0308(16) 0.0284(15) -0.0010(13) 0.0023(13) 0.0022(13)
N1 0.0143(9) 0.0154(10) 0.0221(11) -0.0038(9) 0.0014(9) 0.0013(9)
N2 0.0150(10) 0.0140(10) 0.0310(13) -0.0061(9) 0.0024(10) -0.0003(9)
N3 0.0250(13) 0.0386(16) 0.0254(13) -0.0075(11) -0.0001(11) 0.0062(12)
N4 0.0134(10) 0.0176(10) 0.0256(12) 0.0001(9) 0.0020(9) 0.0007(9)
O1 0.0243(10) 0.0235(11) 0.0285(11) -0.0072(9) 0.0083(9) 0.0002(9)
O2 0.0424(14) 0.0322(12) 0.0161(9) 0.0022(9) -0.0075(10) 0.0054(11)
O3 0.0518(18) 0.0497(16) 0.0363(14) -0.0246(12) 0.0042(14) -0.0004(15)
O4 0.067(2) 0.0458(16) 0.0295(13) 0.0041(12) -0.0027(15) 0.0093(16)
O5 0.0304(12) 0.0211(10) 0.0368(13) -0.0002(10) -0.0008(11) 0.0058(10)
O6 0.0242(11) 0.0291(11) 0.0323(12) 0.0059(10) 0.0049(10) -0.0082(10)
O7 0.0168(9) 0.0347(12) 0.0298(11) 0.0078(10) -0.0025(9) 0.0055(9)
O8 0.0303(12) 0.0181(10) 0.0458(14) 0.0095(9) 0.0084(11) 0.0004(10)
F1 0.0386(12) 0.0324(11) 0.0476(13) -0.0098(9) 0.0170(10) -0.0150(10)
F2 0.0686(17) 0.0318(10) 0.0298(10) -0.0064(9) -0.0047(12) -0.0086(12)
F3 0.102(3) 0.0644(18) 0.0274(11) 0.0009(11) 0.0219(14) -0.0418(18)
F4 0.089(2) 0.0564(16) 0.0356(13) 0.0017(12) -0.0311(15) 0.0180(16)
F5 0.0450(13) 0.0421(12) 0.0272(10) 0.0082(9) 0.0114(10) -0.0053(11)
F6 0.0301(11) 0.0707(16) 0.0283(10) -0.0067(11) -0.0051(9) 0.0006(11)
F7 0.0504(14) 0.0432(13) 0.0471(14) -0.0128(11) 0.0121(12) 0.0158(12)
S1 0.0200(3) 0.0228(3) 0.0204(3) -0.0077(3) 0.0000(3) -0.0005(3)
S2 0.0191(3) 0.0175(3) 0.0189(3) 0.0039(2) 0.0004(3) -0.0019(3)
S3 0.0156(3) 0.0186(3) 0.0222(3) 0.0064(3) 0.0023(3) 0.0025(3)

loop_
_atom_type_symbol
_atom_type_description
_atom_type_scat_dispersion_real
_atom_type_scat_dispersion_imag
_atom_type_scat_source
C C 0.0033 0.0016 'International Tables Vol C Tables 4.2.6.8 and 6.1.1.4'
H H 0.0000 0.0000 'International Tables Vol C Tables 4.2.6.8 and 6.1.1.4'
N N 0.0061 0.0033 'International Tables Vol C Tables 4.2.6.8 and 6.1.1.4'
O O 0.0106 0.0060 'International Tables Vol C Tables 4.2.6.8 and 6.1.1.4'
F F 0.0171 0.0103 'International Tables Vol C Tables 4.2.6.8 and 6.1.1.4'
S S 0.1246 0.1234 'International Tables Vol C Tables 4.2.6.8 and 6.1.1.4'

loop_
_geom_angle_atom_site_label_1
_geom_angle_atom_site_label_2
_geom_angle_atom_site_label_3
_geom_angle
_geom_angle_site_symmetry_1
_geom_angle_site_symmetry_3
_geom_angle_publ_flag
C2 C1 S1 112.41(19) . . ?
C2 C1 H1A 109.1 . . ?
S1 C1 H1A 109.1 . . ?
C2 C1 H1AB 109.1 . . ?
S1 C1 H1AB 109.1 . . ?
H1A C1 H1AB 107.9 . . ?
N1 C2 C1 109.6(2) . . ?
N1 C2 H2A 109.7 . . ?
C1 C2 H2A 109.7 . . ?
N1 C2 H2AB 109.7 . . ?
C1 C2 H2AB 109.7 . . ?
H2A C2 H2AB 108.2 . . ?
C4 C3 N1 105.5(3) . . ?
C4 C3 H3 127.2 . . ?
N1 C3 H3 127.2 . . ?
C3 C4 N2 109.2(3) . . ?
C3 C4 N3 126.3(3) . . ?
N2 C4 N3 124.6(3) . . ?
N2 C5 N1 109.6(3) . . ?
N2 C5 H5 125.2 . . ?
N1 C5 H5 125.2 . . ?
N2 C6 H6A 109.5 . . ?
N2 C6 H6B 109.5 . . ?
H6A C6 H6B 109.5 . . ?
N2 C6 H6C 109.5 . . ?
H6A C6 H6C 109.5 . . ?
H6B C6 H6C 109.5 . . ?
F3 C7 F4 108.7(3) . . ?
F3 C7 F2 108.5(3) . . ?
F4 C7 F2 108.2(3) . . ?
F3 C7 S2 110.8(3) . . ?
F4 C7 S2 111.8(3) . . ?
F2 C7 S2 108.7(2) . . ?
F7 C8 F5 108.3(3) . . ?
F7 C8 F6 108.9(3) . . ?
F5 C8 F6 109.0(3) . . ?
F7 C8 S3 109.1(2) . . ?
F5 C8 S3 110.7(2) . . ?
F6 C8 S3 110.8(2) . . ?
C5 N1 C3 108.8(2) . . ?
C5 N1 C2 126.1(3) . . ?
C3 N1 C2 125.1(2) . . ?
C5 N2 C4 107.0(2) . . ?
C5 N2 C6 123.5(3) . . ?
C4 N2 C6 129.5(3) . . ?
O4 N3 O3 125.1(3) . . ?
O4 N3 C4 116.3(3) . . ?
O3 N3 C4 118.5(3) . . ?
S2 N4 S3 124.13(16) . . ?
O1 S1 O2 115.41(15) . . ?
O1 S1 F1 111.68(14) . . ?
O2 S1 F1 107.29(16) . . ?
O1 S1 C1 109.79(14) . . ?
O2 S1 C1 107.03(14) . . ?
F1 S1 C1 105.03(13) . . ?
O6 S2 O5 118.26(15) . . ?
O6 S2 N4 116.67(14) . . ?
O5 S2 N4 107.68(14) . . ?
O6 S2 C7 104.30(18) . . ?
O5 S2 C7 103.37(18) . . ?
N4 S2 C7 104.73(15) . . ?
O8 S3 O7 119.19(15) . . ?
O8 S3 N4 108.01(14) . . ?
O7 S3 N4 115.83(14) . . ?
O8 S3 C8 103.73(16) . . ?
O7 S3 C8 104.19(15) . . ?
N4 S3 C8 103.93(14) . . ?

loop_
_geom_bond_atom_site_label_1
_geom_bond_atom_site_label_2
_geom_bond_distance
_geom_bond_site_symmetry_2
_geom_bond_publ_flag
C1 C2 1.526(4) . ?
C1 S1 1.759(3) . ?
C1 H1A 0.9900 . ?
C1 H1AB 0.9900 . ?
C2 N1 1.477(4) . ?
C2 H2A 0.9900 . ?
C2 H2AB 0.9900 . ?
C3 C4 1.360(4) . ?
C3 N1 1.370(4) . ?
C3 H3 0.9500 . ?
C4 N2 1.371(4) . ?
C4 N3 1.439(4) . ?
C5 N2 1.325(4) . ?
C5 N1 1.340(4) . ?
C5 H5 0.9500 . ?
C6 N2 1.479(4) . ?
C6 H6A 0.9800 . ?
C6 H6B 0.9800 . ?
C6 H6C 0.9800 . ?
C7 F3 1.314(5) . ?
C7 F4 1.328(5) . ?
C7 F2 1.331(4) . ?
C7 S2 1.837(3) . ?
C8 F7 1.316(4) . ?
C8 F5 1.324(4) . ?
C8 F6 1.327(4) . ?
C8 S3 1.838(3) . ?
N3 O4 1.218(4) . ?
N3 O3 1.225(4) . ?
N4 S2 1.578(3) . ?
N4 S3 1.581(3) . ?
O1 S1 1.413(2) . ?
O2 S1 1.460(2) . ?
O5 S2 1.436(2) . ?
O6 S2 1.429(2) . ?
O7 S3 1.430(2) . ?
O8 S3 1.429(2) . ?
F1 S1 1.494(2) . ?

loop_
_geom_torsion_atom_site_label_1
_geom_torsion_atom_site_label_2
_geom_torsion_atom_site_label_3
_geom_torsion_atom_site_label_4
_geom_torsion
_geom_torsion_site_symmetry_1
_geom_torsion_site_symmetry_2
_geom_torsion_site_symmetry_3
_geom_torsion_site_symmetry_4
_geom_torsion_publ_flag
S1 C1 C2 N1 172.4(2) . . . . ?
N1 C3 C4 N2 -0.2(3) . . . . ?
N1 C3 C4 N3 178.3(3) . . . . ?
N2 C5 N1 C3 -0.7(3) . . . . ?
N2 C5 N1 C2 179.2(3) . . . . ?
C4 C3 N1 C5 0.5(3) . . . . ?
C4 C3 N1 C2 -179.4(3) . . . . ?
C1 C2 N1 C5 98.4(3) . . . . ?
C1 C2 N1 C3 -81.7(3) . . . . ?
N1 C5 N2 C4 0.5(3) . . . . ?
N1 C5 N2 C6 -177.6(3) . . . . ?
C3 C4 N2 C5 -0.2(3) . . . . ?
N3 C4 N2 C5 -178.7(3) . . . . ?
C3 C4 N2 C6 177.8(3) . . . . ?
N3 C4 N2 C6 -0.7(5) . . . . ?
C3 C4 N3 O4 6.8(5) . . . . ?
N2 C4 N3 O4 -174.9(3) . . . . ?
C3 C4 N3 O3 -171.7(3) . . . . ?
N2 C4 N3 O3 6.6(5) . . . . ?
C2 C1 S1 O1 -177.4(2) . . . . ?
C2 C1 S1 O2 56.6(3) . . . . ?
C2 C1 S1 F1 -57.2(2) . . . . ?
S3 N4 S2 O6 33.1(2) . . . . ?
S3 N4 S2 O5 168.88(18) . . . . ?
S3 N4 S2 C7 -81.6(2) . . . . ?
F3 C7 S2 O6 -170.2(3) . . . . ?
F4 C7 S2 O6 -48.8(3) . . . . ?
F2 C7 S2 O6 70.7(3) . . . . ?
F3 C7 S2 O5 65.5(3) . . . . ?
F4 C7 S2 O5 -173.0(3) . . . . ?
F2 C7 S2 O5 -53.6(3) . . . . ?
F3 C7 S2 N4 -47.1(3) . . . . ?
F4 C7 S2 N4 74.3(3) . . . . ?
F2 C7 S2 N4 -166.3(3) . . . . ?
S2 N4 S3 O8 154.07(19) . . . . ?
S2 N4 S3 O7 17.4(2) . . . . ?
S2 N4 S3 C8 -96.2(2) . . . . ?
F7 C8 S3 O8 -64.4(3) . . . . ?
F5 C8 S3 O8 176.5(2) . . . . ?
F6 C8 S3 O8 55.4(3) . . . . ?
F7 C8 S3 O7 61.0(3) . . . . ?
F5 C8 S3 O7 -58.1(3) . . . . ?
F6 C8 S3 O7 -179.2(2) . . . . ?
F7 C8 S3 N4 -177.3(2) . . . . ?
F5 C8 S3 N4 63.6(3) . . . . ?
F6 C8 S3 N4 -57.5(3) . . . . ?
